data_4062298
loop_
_publ_author_name
'Xia, Aibing'
'Knox, John E.'
'Heeg, Mary Jane'
'Schlegel, H. Bernhard'
'Winter, Charles H.'

_publ_section_title
;
 Synthesis, Structure, and Properties of Magnesocene Amine Adducts.
 Structural Distortions Arising from N-H&#x00B7;&#x00B7;&#x00B7;C~5~H~5~^-^
 Hydrogen Bonding and Molecular Orbital Calculations Thereof
;
_journal_issue 20
_journal_name_full Organometallics
_journal_page_first 4060
_journal_page_last 4069
_journal_paper_doi 10.1021/om030452v
_journal_volume 22
_journal_year 2003
_chemical_formula_sum 'C24 H28 Mg N2'
_chemical_formula_weight 368.79
_space_group_IT_number 15
_symmetry_cell_setting monoclinic
_symmetry_space_group_name_Hall '-C 2yc'
_symmetry_space_group_name_H-M 'C 1 2/c 1'
_cell_angle_alpha 90.00
_cell_angle_beta 119.418(6)
_cell_angle_gamma 90.00
_cell_formula_units_Z 8
_cell_length_a 25.648(9)
_cell_length_b 11.527(4)
_cell_length_c 16.783(5)
_cell_measurement_temperature 295(2)
_cell_volume 4322(2)
_diffrn_ambient_temperature 295(2)
_exptl_crystal_density_diffrn 1.134
_cod_original_sg_symbol_H-M 'C 2/c'
_cod_database_code 4062298

loop_
_symmetry_equiv_pos_as_xyz
'x, y, z'
'-x, y, -z+1/2'
'x+1/2, y+1/2, z'
'-x+1/2, y+1/2, -z+1/2'
'-x, -y, -z'
'x, -y, z-1/2'
'-x+1/2, -y+1/2, -z'
'x+1/2, -y+1/2, z-1/2'

loop_
_atom_site_label
_atom_site_type_symbol
_atom_site_fract_x
_atom_site_fract_y
_atom_site_fract_z
_atom_site_U_iso_or_equiv
_atom_site_adp_type
_atom_site_occupancy
_atom_site_symmetry_multiplicity
_atom_site_calc_flag
_atom_site_refinement_flags
_atom_site_disorder_assembly
_atom_site_disorder_group
Mg1 Mg 0.19326(4) 0.39665(7) 0.28351(5) 0.0550(3) Uani 1 1 d . . .
N1 N 0.25818(10) 0.51809(19) 0.37789(14) 0.0586(6) Uani 1 1 d . . .
C1 C 0.31646(13) 0.4720(3) 0.44805(18) 0.0676(7) Uani 1 1 d . . .
C2 C 0.34409(10) 0.5295(2) 0.53977(16) 0.0563(6) Uani 1 1 d . . .
C3 C 0.38583(13) 0.4676(3) 0.6152(2) 0.0766(8) Uani 1 1 d . . .
C4 C 0.41259(17) 0.5161(5) 0.7016(2) 0.1010(12) Uani 1 1 d . . .
C5 C 0.39855(17) 0.6257(4) 0.7149(2) 0.0965(11) Uani 1 1 d . . .
C6 C 0.35756(17) 0.6877(3) 0.6415(2) 0.0882(9) Uani 1 1 d . . .
C7 C 0.33069(14) 0.6403(3) 0.5543(2) 0.0697(7) Uani 1 1 d . . .
N2 N 0.14074(12) 0.5363(2) 0.1965(3) 0.0772(8) Uani 1 1 d . . .
C8 C 0.08682(15) 0.5186(3) 0.10827(19) 0.0728(8) Uani 1 1 d . . .
C9 C 0.04998(11) 0.6257(2) 0.06862(17) 0.0611(7) Uani 1 1 d . . .
C10 C 0.05514(15) 0.6914(4) 0.0059(3) 0.1024(13) Uani 1 1 d . . .
C11 C 0.0221(2) 0.7927(4) -0.0272(4) 0.1382(19) Uani 1 1 d . . .
C12 C -0.01557(18) 0.8253(4) 0.0033(4) 0.1255(19) Uani 1 1 d . . .
C13 C -0.02257(16) 0.7602(4) 0.0638(3) 0.1046(12) Uani 1 1 d . . .
C14 C 0.00987(14) 0.6621(3) 0.0951(2) 0.0814(9) Uani 1 1 d . . .
C15 C 0.17167(16) 0.3368(3) 0.4101(2) 0.0773(8) Uani 1 1 d . . .
C16 C 0.1848(2) 0.4306(3) 0.4679(3) 0.0947(11) Uani 1 1 d . . .
C17 C 0.1418(3) 0.5105(4) 0.4270(3) 0.1141(14) Uani 1 1 d . . .
C18 C 0.0998(2) 0.4704(4) 0.3434(3) 0.131(2) Uani 1 1 d . . .
C19 C 0.11838(19) 0.3572(4) 0.3313(2) 0.0950(11) Uani 1 1 d . . .
C20 C 0.2248(2) 0.3237(3) 0.1753(2) 0.0868(10) Uani 1 1 d . . .
C21 C 0.27031(17) 0.3000(3) 0.2579(3) 0.0862(10) Uani 1 1 d . . .
C22 C 0.2539(2) 0.2238(4) 0.3003(3) 0.0941(11) Uani 1 1 d . . .
C23 C 0.1954(3) 0.1940(4) 0.2425(5) 0.125(2) Uani 1 1 d . . .
C24 C 0.1766(2) 0.2588(5) 0.1626(3) 0.1078(18) Uani 1 1 d . . .
H01 H 0.2359(13) 0.546(3) 0.4037(19) 0.094(10) Uiso 1 1 d . . .
H02 H 0.2626(13) 0.581(3) 0.353(2) 0.092(11) Uiso 1 1 d . . .
H1A H 0.3100(12) 0.389(3) 0.4570(18) 0.088(9) Uiso 1 1 d . . .
H1B H 0.3465(12) 0.473(2) 0.4285(17) 0.084(9) Uiso 1 1 d . . .
H3 H 0.3946(12) 0.395(2) 0.6032(17) 0.075(9) Uiso 1 1 d . . .
H4 H 0.4343(16) 0.477(3) 0.746(2) 0.106(13) Uiso 1 1 d . . .
H5 H 0.4136(15) 0.660(3) 0.775(2) 0.116(11) Uiso 1 1 d . . .
H6 H 0.3418(13) 0.769(3) 0.6470(19) 0.092(9) Uiso 1 1 d . . .
H7 H 0.3058(12) 0.688(2) 0.5064(18) 0.071(8) Uiso 1 1 d . . .
H03 H 0.167(2) 0.580(5) 0.190(3) 0.19(2) Uiso 1 1 d . . .
H04 H 0.140(2) 0.569(4) 0.229(3) 0.13(2) Uiso 1 1 d . . .
H8A H 0.0634(13) 0.464(3) 0.1135(18) 0.086(10) Uiso 1 1 d . . .
H8B H 0.0993(14) 0.484(3) 0.071(2) 0.115(12) Uiso 1 1 d . . .
H10 H 0.0775(14) 0.668(3) -0.0118(19) 0.084(10) Uiso 1 1 d . . .
H11 H 0.028(2) 0.823(4) -0.072(3) 0.153(17) Uiso 1 1 d . . .
H12 H -0.037(2) 0.884(4) -0.014(3) 0.158(19) Uiso 1 1 d . . .
H13 H -0.054(2) 0.796(4) 0.082(3) 0.182(18) Uiso 1 1 d . . .
H14 H 0.0080(15) 0.620(3) 0.143(2) 0.114(12) Uiso 1 1 d . . .
H15 H 0.1938(14) 0.267(3) 0.420(2) 0.101(11) Uiso 1 1 d . . .
H16 H 0.226(2) 0.452(4) 0.535(3) 0.172(17) Uiso 1 1 d . . .
H17 H 0.147(3) 0.606(5) 0.452(4) 0.22(2) Uiso 1 1 d . . .
H18 H 0.0735(18) 0.519(3) 0.311(3) 0.133(15) Uiso 1 1 d . . .
H19 H 0.0992(12) 0.301(2) 0.2895(17) 0.065(8) Uiso 1 1 d . . .
H20 H 0.2234(16) 0.381(3) 0.123(2) 0.123(11) Uiso 1 1 d . . .
H21 H 0.312(2) 0.333(3) 0.281(3) 0.146(15) Uiso 1 1 d . . .
H22 H 0.2818(16) 0.193(3) 0.365(2) 0.119(12) Uiso 1 1 d . . .
H23 H 0.1886(15) 0.158(3) 0.263(2) 0.075(12) Uiso 1 1 d . . .
H24 H 0.1541(16) 0.269(3) 0.120(2) 0.106(15) Uiso 1 1 d . . .

loop_
_atom_site_aniso_label
_atom_site_aniso_U_11
_atom_site_aniso_U_22
_atom_site_aniso_U_33
_atom_site_aniso_U_23
_atom_site_aniso_U_13
_atom_site_aniso_U_12
Mg1 0.0573(5) 0.0514(5) 0.0552(5) -0.0050(4) 0.0266(4) -0.0002(4)
N1 0.0618(14) 0.0530(13) 0.0574(12) 0.0027(11) 0.0265(11) -0.0036(11)
C1 0.0629(17) 0.0654(19) 0.0650(16) -0.0066(14) 0.0240(15) 0.0015(15)
C2 0.0487(13) 0.0585(15) 0.0584(14) -0.0004(13) 0.0239(12) -0.0083(12)
C3 0.0687(18) 0.074(2) 0.076(2) 0.0023(17) 0.0267(16) 0.0022(16)
C4 0.079(2) 0.137(4) 0.063(2) 0.009(2) 0.0165(19) 0.002(2)
C5 0.088(2) 0.124(3) 0.070(2) -0.027(2) 0.033(2) -0.031(2)
C6 0.105(3) 0.084(2) 0.078(2) -0.0216(18) 0.046(2) -0.014(2)
C7 0.083(2) 0.0600(17) 0.0639(17) -0.0016(14) 0.0339(16) -0.0019(15)
N2 0.0552(15) 0.0569(15) 0.090(2) 0.0004(15) 0.0132(14) -0.0029(12)
C8 0.078(2) 0.066(2) 0.0586(16) -0.0060(15) 0.0221(16) -0.0002(17)
C9 0.0506(14) 0.0635(16) 0.0583(14) -0.0065(13) 0.0183(12) -0.0074(13)
C10 0.068(2) 0.127(3) 0.124(3) 0.045(3) 0.056(2) 0.026(2)
C11 0.085(3) 0.138(4) 0.184(5) 0.087(4) 0.060(3) 0.019(3)
C12 0.055(2) 0.082(3) 0.183(5) 0.001(3) 0.015(3) 0.007(2)
C13 0.062(2) 0.115(3) 0.110(3) -0.030(3) 0.021(2) 0.011(2)
C14 0.0646(19) 0.106(3) 0.0669(17) -0.0091(18) 0.0272(16) 0.0017(18)
C15 0.088(2) 0.069(2) 0.093(2) 0.0143(19) 0.059(2) 0.0040(18)
C16 0.127(3) 0.084(3) 0.106(3) -0.001(2) 0.082(3) -0.016(2)
C17 0.192(5) 0.091(3) 0.108(3) 0.027(2) 0.112(3) 0.028(3)
C18 0.164(4) 0.153(4) 0.111(3) 0.070(3) 0.096(3) 0.097(4)
C19 0.112(3) 0.109(3) 0.082(2) -0.001(2) 0.061(2) 0.003(3)
C20 0.121(3) 0.076(2) 0.078(2) -0.0024(18) 0.061(2) 0.010(2)
C21 0.081(2) 0.101(3) 0.088(2) -0.025(2) 0.050(2) 0.001(2)
C22 0.125(3) 0.086(3) 0.081(2) 0.011(2) 0.059(2) 0.040(3)
C23 0.198(6) 0.054(2) 0.218(7) -0.037(3) 0.176(6) -0.029(3)
C24 0.080(3) 0.124(4) 0.081(3) -0.055(3) 0.010(2) 0.026(3)

loop_
_geom_bond_atom_site_label_1
_geom_bond_atom_site_label_2
_geom_bond_distance
_geom_bond_site_symmetry_2
_geom_bond_publ_flag
Mg1 N2 2.146(3) . ?
Mg1 N1 2.156(2) . ?
Mg1 C24 2.444(3) . ?
Mg1 C23 2.443(4) . ?
Mg1 C22 2.457(3) . ?
Mg1 C19 2.459(4) . ?
Mg1 C20 2.471(3) . ?
Mg1 C21 2.483(3) . ?
Mg1 C15 2.540(3) . ?
N1 C1 1.474(3) . ?
C1 C2 1.496(4) . ?
C2 C7 1.375(4) . ?
C2 C3 1.388(4) . ?
C3 C4 1.381(5) . ?
C4 C5 1.362(5) . ?
C5 C6 1.365(5) . ?
C6 C7 1.387(4) . ?
N2 C8 1.461(4) . ?
C8 C9 1.497(4) . ?
C9 C10 1.356(4) . ?
C9 C14 1.371(4) . ?
C10 C11 1.388(6) . ?
C11 C12 1.350(7) . ?
C12 C13 1.344(6) . ?
C13 C14 1.348(5) . ?
C15 C19 1.378(5) . ?
C15 C16 1.379(5) . ?
C16 C17 1.338(5) . ?
C17 C18 1.363(6) . ?
C18 C19 1.437(6) . ?
C20 C21 1.329(5) . ?
C20 C24 1.370(6) . ?
C21 C22 1.323(5) . ?
C22 C23 1.371(7) . ?
C23 C24 1.397(7) . ?
